data_4514481
loop_
_publ_author_name
'Chen, Chia-Hsun'
'Ting, Hao-Chun'
'Li, Ya-Ze'
'Lo, Yuan-Chih'
'Sher, Pin-Hao'
'Wang, Juen-Kai'
'Chiu, Tien-Lung'
'Lin, Chi-Feng'
'Hsu, I-Sheng'
'Lee, Jiun-Haw'
'Liu, Shun-Wei'
'Wong, Ken-Tsung'

_publ_section_title
;
 New D-A-A-Configured Small-Molecule Donors for High-Efficiency
 Vacuum-Processed Organic Photovoltaics under Ambient Light.
;
_journal_issue 8
_journal_name_full 'ACS applied materials &amp; interfaces'
_journal_page_first 8337
_journal_page_last 8349
_journal_paper_doi 10.1021/acsami.8b20415
_journal_volume 11
_journal_year 2019
_chemical_formula_sum 'C25 H18 N4 O S'
_chemical_formula_weight 422.49
_space_group_IT_number 2
_space_group_name_Hall '-P 1'
_space_group_name_H-M_alt 'P -1'
_symmetry_cell_setting triclinic
_symmetry_space_group_name_Hall '-P 1'
_symmetry_space_group_name_H-M 'P -1'
_atom_sites_solution_hydrogens geom
_atom_sites_solution_primary direct
_atom_sites_solution_secondary difmap
_audit_creation_method SHELXL-97
_cell_angle_alpha 92.450(5)
_cell_angle_beta 96.656(6)
_cell_angle_gamma 101.602(5)
_cell_formula_units_Z 2
_cell_length_a 6.9823(5)
_cell_length_b 9.2167(5)
_cell_length_c 16.9280(11)
_cell_measurement_reflns_used 3256
_cell_measurement_temperature 295(2)
_cell_measurement_theta_max 74.6860
_cell_measurement_theta_min 4.8960
_cell_volume 1057.48(12)
_computing_cell_refinement
; 
CrysAlisPro, Agilent Technologies, 
Version 1.171.36.28 (release 01-02-2013 CrysAlis171 .NET) 
(compiled Feb  1 2013,16:14:44) 
Empirical absorption correction using spherical harmonics, 
 implemented in SCALE3 ABSPACK scaling algorithm. 
;
_computing_data_collection
; 
CrysAlisPro, Agilent Technologies, 
Version 1.171.36.28 (release 01-02-2013 CrysAlis171 .NET) 
(compiled Feb  1 2013,16:14:44) 
Empirical absorption correction using spherical harmonics, 
 implemented in SCALE3 ABSPACK scaling algorithm. 
;
_computing_data_reduction
; 
CrysAlisPro, Agilent Technologies, 
Version 1.171.36.28 (release 01-02-2013 CrysAlis171 .NET) 
(compiled Feb  1 2013,16:14:44) 
Empirical absorption correction using spherical harmonics, 
 implemented in SCALE3 ABSPACK scaling algorithm. 
;
_computing_molecular_graphics SHELXTL
_computing_publication_material SHELXTL
_computing_structure_refinement 'SHELXL-97 (Sheldrick, 1997)'
_computing_structure_solution 'SHELXS-97 (Sheldrick, 1990)'
_diffrn_ambient_temperature 295(2)
_diffrn_measured_fraction_theta_full 0.995
_diffrn_measured_fraction_theta_max 0.995
_diffrn_measurement_device_type 'Oxford Diffraction Gemini A'
_diffrn_measurement_method CCD
_diffrn_radiation_monochromator graphite
_diffrn_radiation_source 'fine-focus sealed tube'
_diffrn_radiation_type CuK\a
_diffrn_radiation_wavelength 1.54178
_diffrn_reflns_av_R_equivalents 0.0273
_diffrn_reflns_av_sigmaI/netI 0.0321
_diffrn_reflns_limit_h_max 8
_diffrn_reflns_limit_h_min -8
_diffrn_reflns_limit_k_max 11
_diffrn_reflns_limit_k_min -6
_diffrn_reflns_limit_l_max 20
_diffrn_reflns_limit_l_min -20
_diffrn_reflns_number 6852
_diffrn_reflns_theta_full 68.00
_diffrn_reflns_theta_max 68.00
_diffrn_reflns_theta_min 4.91
_exptl_absorpt_coefficient_mu 1.556
_exptl_absorpt_correction_T_max 1.00000
_exptl_absorpt_correction_T_min 0.74283
_exptl_absorpt_correction_type multi-scan
_exptl_absorpt_process_details
; 
CrysAlisPro, Agilent Technologies, 
Version 1.171.36.28 (release 01-02-2013 CrysAlis171 .NET) 
(compiled Feb  1 2013,16:14:44) 
Empirical absorption correction using spherical harmonics, 
 implemented in SCALE3 ABSPACK scaling algorithm. 
;
_exptl_crystal_density_diffrn 1.327
_exptl_crystal_density_method 'not measured'
_exptl_crystal_description column
_exptl_crystal_F_000 440
_exptl_crystal_size_max 0.25
_exptl_crystal_size_mid 0.20
_exptl_crystal_size_min 0.15
_refine_diff_density_max 0.209
_refine_diff_density_min -0.312
_refine_diff_density_rms 0.058
_refine_ls_extinction_method none
_refine_ls_goodness_of_fit_ref 1.023
_refine_ls_hydrogen_treatment mixed
_refine_ls_matrix_type full
_refine_ls_number_parameters 280
_refine_ls_number_reflns 3839
_refine_ls_number_restraints 0
_refine_ls_restrained_S_all 1.023
_refine_ls_R_factor_all 0.0601
_refine_ls_R_factor_gt 0.0483
_refine_ls_shift/su_max 0.000
_refine_ls_shift/su_mean 0.000
_refine_ls_structure_factor_coef Fsqd
_refine_ls_weighting_details 'calc w=1/[\s^2^(Fo^2^)+(0.0851P)^2^+0.0706P] where P=(Fo^2^+2Fc^2^)/3'
_refine_ls_weighting_scheme calc
_refine_ls_wR_factor_gt 0.1285
_refine_ls_wR_factor_ref 0.1414
_reflns_number_gt 3058
_reflns_number_total 3839
_reflns_threshold_expression >2sigma(I)
_cod_data_source_file am8b20415_si_003.cif
_cod_data_source_block ic16237
_cod_depositor_comments
;
The following automatic conversions were performed:

'_symmetry_cell_setting' value 'Triclinic' changed to 'triclinic'
according to
/home/data/users/saulius/crontab/automatic-downloads/current/ACS/lib/dictionaries/cif_core.dic
dictionary named 'cif_core.dic' version 2.4.2 from 2011-04-26.

Automatic conversion script
Id: cif_fix_values 4973 2017-02-22 13:04:09Z antanas 
;
_cod_original_sg_symbol_H-M P-1
_cod_database_code 4514481

loop_
_symmetry_equiv_pos_as_xyz
'x, y, z'
'-x, -y, -z'

loop_
_atom_site_label
_atom_site_type_symbol
_atom_site_fract_x
_atom_site_fract_y
_atom_site_fract_z
_atom_site_U_iso_or_equiv
_atom_site_adp_type
_atom_site_occupancy
_atom_site_symmetry_multiplicity
_atom_site_calc_flag
_atom_site_refinement_flags
S1 S 0.42107(9) 0.24291(5) 0.19230(3) 0.0603(2) Uani 1 1 d .
O1 O 0.2142(3) 0.08000(18) -0.16245(9) 0.0766(5) Uani 1 1 d .
N1 N 0.0738(3) -0.4742(2) -0.10401(13) 0.0700(5) Uani 1 1 d .
N2 N 0.1698(3) -0.0710(2) -0.15387(11) 0.0654(5) Uani 1 1 d .
N3 N 0.2662(3) 0.16108(19) -0.08992(11) 0.0614(5) Uani 1 1 d .
N4 N 0.5377(3) 0.5175(2) 0.26628(11) 0.0612(5) Uani 1 1 d .
C1 C 0.4725(3) 0.4349(2) 0.19377(12) 0.0518(5) Uani 1 1 d .
C2 C 0.4348(3) 0.4828(2) 0.12006(12) 0.0528(5) Uani 1 1 d .
H2A H 0.4529 0.5825 0.1096 0.063 Uiso 1 1 calc R
C3 C 0.3657(3) 0.3660(2) 0.06109(12) 0.0497(4) Uani 1 1 d .
H3A H 0.3329 0.3809 0.0077 0.060 Uiso 1 1 calc R
C4 C 0.3512(3) 0.2275(2) 0.08992(11) 0.0450(4) Uani 1 1 d .
C5 C 0.2905(3) 0.08219(19) 0.04905(11) 0.0431(4) Uani 1 1 d .
C6 C 0.2546(3) 0.0621(2) -0.03683(12) 0.0455(4) Uani 1 1 d .
C7 C 0.1946(3) -0.0826(2) -0.07718(12) 0.0484(4) Uani 1 1 d .
C8 C 0.1713(3) -0.2124(2) -0.03316(13) 0.0496(4) Uani 1 1 d .
C9 C 0.2043(3) -0.1908(2) 0.04762(13) 0.0537(5) Uani 1 1 d .
H9A H 0.1871 -0.2733 0.0779 0.064 Uiso 1 1 calc R
C10 C 0.2638(3) -0.0474(2) 0.08766(12) 0.0514(5) Uani 1 1 d .
H10A H 0.2861 -0.0407 0.1431 0.062 Uiso 1 1 calc R
C11 C 0.1151(3) -0.3583(2) -0.07338(13) 0.0549(5) Uani 1 1 d .
C12 C 0.4627(4) 0.6458(2) 0.28473(13) 0.0582(5) Uani 1 1 d .
C13 C 0.5850(5) 0.7651(3) 0.33089(18) 0.0810(8) Uani 1 1 d .
H13A H 0.7158 0.7627 0.3479 0.097 Uiso 1 1 calc R
C14 C 0.5080(6) 0.8881(3) 0.3512(2) 0.0960(10) Uani 1 1 d .
H14A H 0.5896 0.9675 0.3821 0.115 Uiso 1 1 calc R
C15 C 0.3155(6) 0.8959(3) 0.32700(19) 0.0881(9) Uani 1 1 d .
C16 C 0.1997(5) 0.7779(3) 0.28047(17) 0.0805(8) Uani 1 1 d .
H16A H 0.0696 0.7812 0.2627 0.097 Uiso 1 1 calc R
C17 C 0.2711(4) 0.6548(2) 0.25939(14) 0.0637(6) Uani 1 1 d .
H17A H 0.1889 0.5768 0.2276 0.076 Uiso 1 1 calc R
C18 C 0.6483(3) 0.4542(2) 0.32689(13) 0.0559(5) Uani 1 1 d .
C19 C 0.5847(4) 0.4300(3) 0.40055(15) 0.0736(7) Uani 1 1 d .
H19A H 0.4691 0.4574 0.4118 0.088 Uiso 1 1 calc R
C20 C 0.6926(5) 0.3649(3) 0.45764(15) 0.0821(8) Uani 1 1 d .
H20A H 0.6485 0.3496 0.5070 0.098 Uiso 1 1 calc R
C21 C 0.8644(4) 0.3224(3) 0.44253(14) 0.0704(7) Uani 1 1 d .
C22 C 0.9246(4) 0.3459(3) 0.36858(15) 0.0711(6) Uani 1 1 d .
H22A H 1.0389 0.3171 0.3569 0.085 Uiso 1 1 calc R
C23 C 0.8187(4) 0.4114(3) 0.31141(13) 0.0642(6) Uani 1 1 d .
H23A H 0.8631 0.4266 0.2621 0.077 Uiso 1 1 calc R
C24 C 0.2319(8) 1.0286(3) 0.3525(2) 0.1378(19) Uani 1 1 d .
H24A H 0.3334 1.0999 0.3845 0.207 Uiso 1 1 calc R
H24B H 0.1254 0.9960 0.3830 0.207 Uiso 1 1 calc R
H24C H 0.1842 1.0734 0.3061 0.207 Uiso 1 1 calc R
C25 C 0.9843(6) 0.2539(3) 0.50518(19) 0.1014(11) Uani 1 1 d .
H25A H 1.0978 0.2318 0.4840 0.152 Uiso 1 1 calc R
H25B H 0.9050 0.1640 0.5200 0.152 Uiso 1 1 calc R
H25C H 1.0261 0.3224 0.5512 0.152 Uiso 1 1 calc R

loop_
_atom_site_aniso_label
_atom_site_aniso_U_11
_atom_site_aniso_U_22
_atom_site_aniso_U_33
_atom_site_aniso_U_23
_atom_site_aniso_U_13
_atom_site_aniso_U_12
S1 0.0828(4) 0.0468(3) 0.0472(3) 0.0008(2) -0.0035(2) 0.0108(2)
O1 0.1161(15) 0.0640(9) 0.0469(8) 0.0045(7) 0.0042(9) 0.0152(9)
N1 0.0741(13) 0.0521(10) 0.0790(13) -0.0123(9) 0.0057(10) 0.0075(9)
N2 0.0809(13) 0.0603(11) 0.0533(10) -0.0034(8) 0.0045(9) 0.0143(9)
N3 0.0798(13) 0.0541(9) 0.0492(9) 0.0026(8) 0.0060(9) 0.0126(9)
N4 0.0708(12) 0.0553(10) 0.0555(10) -0.0118(8) -0.0046(9) 0.0185(8)
C1 0.0512(11) 0.0481(10) 0.0550(11) -0.0061(8) 0.0030(9) 0.0123(8)
C2 0.0608(12) 0.0398(9) 0.0586(12) -0.0005(8) 0.0072(9) 0.0135(8)
C3 0.0531(11) 0.0480(10) 0.0491(10) 0.0024(8) 0.0071(8) 0.0130(8)
C4 0.0445(10) 0.0456(9) 0.0447(9) 0.0010(7) 0.0041(7) 0.0105(7)
C5 0.0381(9) 0.0444(9) 0.0471(9) 0.0003(7) 0.0045(7) 0.0105(7)
C6 0.0419(9) 0.0445(9) 0.0516(10) 0.0026(8) 0.0054(7) 0.0124(7)
C7 0.0425(10) 0.0519(10) 0.0508(10) -0.0041(8) 0.0051(8) 0.0117(8)
C8 0.0432(10) 0.0432(9) 0.0614(12) -0.0044(8) 0.0041(8) 0.0100(7)
C9 0.0566(12) 0.0432(10) 0.0611(12) 0.0051(8) 0.0063(9) 0.0102(8)
C10 0.0580(12) 0.0463(10) 0.0489(10) 0.0014(8) 0.0047(8) 0.0103(8)
C11 0.0493(11) 0.0506(11) 0.0634(12) -0.0044(9) 0.0044(9) 0.0100(8)
C12 0.0719(14) 0.0462(10) 0.0554(12) -0.0030(8) 0.0106(10) 0.0099(9)
C13 0.0898(19) 0.0618(14) 0.0823(17) -0.0154(12) 0.0017(14) 0.0033(13)
C14 0.144(3) 0.0476(13) 0.089(2) -0.0184(13) 0.028(2) -0.0015(16)
C15 0.144(3) 0.0534(14) 0.0820(18) 0.0127(12) 0.0498(19) 0.0337(16)
C16 0.102(2) 0.0777(16) 0.0779(17) 0.0159(13) 0.0362(15) 0.0416(15)
C17 0.0714(15) 0.0579(12) 0.0643(13) -0.0002(10) 0.0135(11) 0.0170(10)
C18 0.0643(13) 0.0502(10) 0.0496(11) -0.0064(8) 0.0010(9) 0.0090(9)
C19 0.0893(18) 0.0719(14) 0.0655(14) -0.0021(12) 0.0216(13) 0.0256(13)
C20 0.127(2) 0.0730(15) 0.0550(13) 0.0096(11) 0.0284(14) 0.0303(16)
C21 0.101(2) 0.0578(12) 0.0517(12) 0.0012(10) 0.0022(12) 0.0192(12)
C22 0.0699(15) 0.0808(16) 0.0639(14) 0.0025(12) 0.0029(11) 0.0223(12)
C23 0.0633(13) 0.0812(15) 0.0479(11) 0.0041(10) 0.0074(10) 0.0141(11)
C24 0.250(5) 0.0659(17) 0.134(3) 0.0278(18) 0.107(4) 0.070(3)
C25 0.154(3) 0.0862(19) 0.0689(17) 0.0142(14) -0.0040(19) 0.044(2)

loop_
_atom_type_symbol
_atom_type_description
_atom_type_scat_dispersion_real
_atom_type_scat_dispersion_imag
_atom_type_scat_source
C C 0.0181 0.0091 'International Tables Vol C Tables 4.2.6.8 and 6.1.1.4'
H H 0.0000 0.0000 'International Tables Vol C Tables 4.2.6.8 and 6.1.1.4'
N N 0.0311 0.0180 'International Tables Vol C Tables 4.2.6.8 and 6.1.1.4'
O O 0.0492 0.0322 'International Tables Vol C Tables 4.2.6.8 and 6.1.1.4'
S S 0.3331 0.5567 'International Tables Vol C Tables 4.2.6.8 and 6.1.1.4'

loop_
_geom_angle_atom_site_label_1
_geom_angle_atom_site_label_2
_geom_angle_atom_site_label_3
_geom_angle
C1 S1 C4 91.55(9)
N3 O1 N2 112.17(16)
C7 N2 O1 104.39(16)
C6 N3 O1 104.92(16)
C1 N4 C12 120.34(18)
C1 N4 C18 118.02(16)
C12 N4 C18 120.42(17)
C2 C1 N4 129.19(19)
C2 C1 S1 111.58(14)
N4 C1 S1 119.19(16)
C1 C2 C3 112.99(18)
C4 C3 C2 113.60(18)
C3 C4 C5 130.42(18)
C3 C4 S1 110.26(14)
C5 C4 S1 119.32(14)
C10 C5 C4 123.46(18)
C10 C5 C6 114.73(16)
C4 C5 C6 121.81(17)
N3 C6 C7 108.71(18)
N3 C6 C5 129.69(17)
C7 C6 C5 121.59(17)
N2 C7 C8 129.58(18)
N2 C7 C6 109.81(18)
C8 C7 C6 120.60(18)
C9 C8 C7 116.80(17)
C9 C8 C11 122.3(2)
C7 C8 C11 120.90(19)
C8 C9 C10 122.60(19)
C5 C10 C9 123.66(19)
N1 C11 C8 178.5(2)
C17 C12 C13 118.8(2)
C17 C12 N4 121.88(19)
C13 C12 N4 119.3(2)
C12 C13 C14 118.9(3)
C15 C14 C13 122.2(3)
C16 C15 C14 117.5(2)
C16 C15 C24 121.1(4)
C14 C15 C24 121.4(3)
C15 C16 C17 121.7(3)
C12 C17 C16 120.8(2)
C23 C18 C19 118.8(2)
C23 C18 N4 119.7(2)
C19 C18 N4 121.5(2)
C18 C19 C20 120.2(2)
C21 C20 C19 121.2(2)
C22 C21 C20 117.8(2)
C22 C21 C25 120.9(3)
C20 C21 C25 121.3(3)
C21 C22 C23 121.5(2)
C18 C23 C22 120.5(2)

loop_
_geom_bond_atom_site_label_1
_geom_bond_atom_site_label_2
_geom_bond_distance
S1 C1 1.732(2)
S1 C4 1.7369(19)
O1 N3 1.381(2)
O1 N2 1.381(3)
N1 C11 1.134(3)
N2 C7 1.302(3)
N3 C6 1.305(3)
N4 C1 1.395(2)
N4 C12 1.423(3)
N4 C18 1.428(3)
C1 C2 1.356(3)
C2 C3 1.406(3)
C3 C4 1.375(3)
C4 C5 1.441(2)
C5 C10 1.376(3)
C5 C6 1.444(3)
C6 C7 1.432(3)
C7 C8 1.428(3)
C8 C9 1.359(3)
C8 C11 1.440(3)
C9 C10 1.420(3)
C12 C17 1.377(3)
C12 C13 1.394(3)
C13 C14 1.396(4)
C14 C15 1.376(5)
C15 C16 1.371(4)
C15 C24 1.524(4)
C16 C17 1.378(3)
C18 C23 1.376(3)
C18 C19 1.384(3)
C19 C20 1.387(4)
C20 C21 1.382(4)
C21 C22 1.378(4)
C21 C25 1.513(4)
C22 C23 1.382(3)
